data_2011587
loop_
_publ_author_name
'Wolf, Wojciech M.'

_publ_section_title
;
 1,2-Diphenyl-2-(phenyldiazenyl)-2-tosylethanone, an example of a
 fungicide containing a sulfonyl group
;
_journal_issue 12
_journal_name_full 'Acta Crystallographica Section C'
_journal_page_first 1444
_journal_page_last 1446
_journal_paper_doi 10.1107/S0108270100011537
_journal_volume 56
_journal_year 2000
_chemical_formula_moiety 'C27 H22 N2 O3 S'
_chemical_formula_sum 'C27 H22 N2 O3 S'
_chemical_formula_weight 454.53
_chemical_name_systematic
;
1,2-Diphenyl-2-(phenyldiazenyl)-2-tosylethanone
;
_space_group_IT_number 14
_symmetry_cell_setting monoclinic
_symmetry_space_group_name_Hall '-P 2ybc'
_symmetry_space_group_name_H-M 'P 1 21/c 1'
_audit_creation_method SHELXL-97
_cell_angle_alpha 90.00
_cell_angle_beta 110.240(10)
_cell_angle_gamma 90.00
_cell_formula_units_Z 4
_cell_length_a 11.824(2)
_cell_length_b 17.573(2)
_cell_length_c 11.960(2)
_cell_measurement_reflns_used 80
_cell_measurement_temperature 292(2)
_cell_measurement_theta_max 12
_cell_measurement_theta_min 5
_cell_volume 2331.6(6)
_computing_cell_refinement KM-4
_computing_data_collection 'KM-4 (Kuma Diffraction, 1991)'
_computing_data_reduction 'Dataproc 9.0 (Ga\/ldecki et al., 1995)'
_computing_molecular_graphics 'InsightII (MSI, 1997) and XP (Siemens, 1990)'
_computing_publication_material SHELXL97
_computing_structure_refinement 'SHELXL97 (Sheldrick, 1997)'
_computing_structure_solution 'SHELXS97 (Sheldrick, 1997)'
_diffrn_ambient_temperature 292(2)
_diffrn_measured_fraction_theta_full .956
_diffrn_measured_fraction_theta_max .956
_diffrn_measurement_device_type 'KUMA Diffraction KM-4'
_diffrn_measurement_method \w--2\q
_diffrn_radiation_monochromator graphite
_diffrn_radiation_source 'fine-focus sealed tube'
_diffrn_radiation_type CuK\a
_diffrn_radiation_wavelength 1.54178
_diffrn_reflns_av_R_equivalents .0255
_diffrn_reflns_av_sigmaI/netI .0273
_diffrn_reflns_limit_h_max 15
_diffrn_reflns_limit_h_min -15
_diffrn_reflns_limit_k_max 0
_diffrn_reflns_limit_k_min -22
_diffrn_reflns_limit_l_max 15
_diffrn_reflns_limit_l_min -15
_diffrn_reflns_number 9632
_diffrn_reflns_theta_full 80.88
_diffrn_reflns_theta_max 80.88
_diffrn_reflns_theta_min 3.98
_diffrn_standards_decay_% 4
_diffrn_standards_interval_count 100
_diffrn_standards_number 3
_exptl_absorpt_coefficient_mu 1.487
_exptl_absorpt_correction_T_max .621
_exptl_absorpt_correction_T_min .522
_exptl_absorpt_correction_type psi-scan
_exptl_absorpt_process_details '(XEMP; Siemens, 1991)'
_exptl_crystal_colour yellow
_exptl_crystal_density_diffrn 1.295
_exptl_crystal_density_method 'not measured'
_exptl_crystal_description 'ellipsoidal shape'
_exptl_crystal_F_000 952
_exptl_crystal_size_max .49
_exptl_crystal_size_mid .41
_exptl_crystal_size_min .32
_exptl_crystal_size_rad .40
_refine_diff_density_max .406
_refine_diff_density_min -.274
_refine_ls_extinction_coef .0011(2)
_refine_ls_extinction_method 'SHELXL97 (Sheldrick, 1997)'
_refine_ls_goodness_of_fit_ref 1.034
_refine_ls_hydrogen_treatment refall
_refine_ls_matrix_type full
_refine_ls_number_parameters 387
_refine_ls_number_reflns 5074
_refine_ls_number_restraints 1
_refine_ls_restrained_S_all 1.036
_refine_ls_R_factor_all .0564
_refine_ls_R_factor_gt .0418
_refine_ls_shift/su_max .034
_refine_ls_shift/su_mean .001
_refine_ls_structure_factor_coef Fsqd
_refine_ls_weighting_details 'w = 1/[\s^2^(Fo^2^)+(0.0684P)^2^+0.2920P] where P=(Fo^2^+2Fc^2^)/3'
_refine_ls_weighting_scheme calc
_refine_ls_wR_factor_ref .1329
_reflns_number_gt 3880
_reflns_number_total 5074
_reflns_threshold_expression I>2\s(I)
_cod_data_source_file av1053.cif
_cod_data_source_block I
_cod_depositor_comments
;
The following automatic conversions were performed:

'_refine_ls_weighting_scheme' value 'calc w =
1/[\s^2^(Fo^2^)+(0.0684P)^2^+0.2920P] where P=(Fo^2^+2Fc^2^)/3' was
changed to 'calc'. New tag '_refine_ls_weighting_details' was
created. The value of the new tag was set to 'w =
1/[\s^2^(Fo^2^)+(0.0684P)^2^+0.2920P] where P=(Fo^2^+2Fc^2^)/3'.

Automatic conversion script
Id: cif_fix_values 3143 2015-03-26 13:38:13Z robertas 
;
_cod_original_sg_symbol_H-M 'P 21/c'
_cod_database_code 2011587
_cod_database_fobs_code 2011587

loop_
_symmetry_equiv_pos_as_xyz
'x, y, z'
'-x, y+1/2, -z+1/2'
'-x, -y, -z'
'x, -y-1/2, z-1/2'

loop_
_atom_site_label
_atom_site_fract_x
_atom_site_fract_y
_atom_site_fract_z
_atom_site_U_iso_or_equiv
_atom_site_adp_type
_atom_site_calc_flag
_atom_site_refinement_flags
_atom_site_occupancy
_atom_site_disorder_assembly
_atom_site_disorder_group
_atom_site_type_symbol
S .78755(4) .52542(2) .23253(4) .06357(15) Uani d . 1 . . S
O1 .69550(13) .58248(7) .20191(13) .0810(4) Uani d . 1 . . O
O2 .90939(12) .54712(8) .29966(12) .0787(4) Uani d . 1 . . O
O3 .57601(12) .42405(9) .16234(12) .0817(4) Uani d . 1 . . O
N1 .85936(12) .40872(7) .38671(12) .0591(3) Uani d . 1 . . N
N2 .86875(13) .35693(8) .31949(12) .0618(3) Uani d . 1 . . N
C1 .74904(14) .45400(9) .33170(15) .0574(4) Uani d . 1 . . C
C2 .63939(15) .40512(10) .26158(16) .0616(4) Uani d . 1 . . C
C3 .60950(15) .33617(9) .32008(16) .0613(4) Uani d . 1 . . C
C4 .51634(18) .29000(12) .2497(2) .0762(5) Uani d . 1 . . C
C5 .4823(2) .22636(13) .2980(2) .0885(6) Uani d . 1 . . C
C6 .5403(2) .20792(13) .4162(3) .0904(7) Uani d . 1 . . C
C7 .6326(2) .25307(13) .4863(2) .0847(6) Uani d . 1 . . C
C8 .66797(18) .31691(11) .43899(17) .0697(4) Uani d . 1 . . C
C9 .78794(16) .48216(10) .10040(16) .0643(4) Uani d . 1 . . C
C10 .6896(2) .49046(14) -.00316(19) .0803(5) Uani d . 1 . . C
C11 .6945(3) .45938(16) -.1069(2) .0957(7) Uani d . 1 . . C
C12 .7920(3) .41947(14) -.1115(2) .0926(7) Uani d . 1 . . C
C13 .8893(3) .41264(15) -.0091(2) .0938(7) Uani d . 1 . . C
C14 .8891(2) .44430(13) .0975(2) .0788(5) Uani d . 1 . . C
C15 .7913(7) .3819(3) -.2261(4) .1394(15) Uani d . 1 . . C
C16 .97414(16) .31105(9) .36939(16) .0625(4) Uani d . 1 . . C
C17 1.04274(19) .30953(12) .48927(19) .0766(5) Uani d . 1 . . C
C18 1.1425(2) .26263(15) .5278(2) .0954(7) Uani d . 1 . . C
C19 1.1743(2) .21860(14) .4476(3) .0983(7) Uani d D 1 . . C
C20 1.1061(2) .22078(13) .3291(3) .0950(7) Uani d . 1 . . C
C21 1.0053(2) .26624(11) .2890(2) .0797(5) Uani d . 1 . . C
C22 .72284(16) .50199(9) .42575(15) .0612(4) Uani d . 1 . . C
C23 .6102(2) .53355(15) .4019(2) .0928(7) Uani d . 1 . . C
C24 .5854(3) .57897(18) .4851(3) .1071(8) Uani d . 1 . . C
C25 .6716(3) .59363(15) .5914(3) .0953(7) Uani d . 1 . . C
C26 .7841(2) .56275(15) .6160(2) .0922(7) Uani d . 1 . . C
C27 .81084(19) .51762(12) .53385(18) .0737(5) Uani d . 1 . . C
H4 .4732(19) .3038(12) .167(2) .084(6) Uiso d . 1 . . H
H5 .415(2) .1985(14) .246(2) .095(7) Uiso d . 1 . . H
H6 .516(2) .1645(16) .444(2) .105(8) Uiso d . 1 . . H
H7 .672(2) .2387(16) .569(2) .108(8) Uiso d . 1 . . H
H8 .7263(18) .3481(12) .4853(18) .075(6) Uiso d . 1 . . H
H10 .624(2) .5172(14) .005(2) .088(7) Uiso d . 1 . . H
H11 .627(3) .4647(16) -.175(3) .114(9) Uiso d . 1 . . H
H13 .958(3) .385(2) -.011(3) .147(12) Uiso d . 1 . . H
H14 .960(2) .4390(13) .168(2) .091(7) Uiso d . 1 . . H
H151 .745(3) .403(2) -.282(3) .146(16) Uiso d . 1 . . H
H152 .763(4) .327(3) -.221(4) .20(2) Uiso d . 1 . . H
H153 .864(5) .379(3) -.242(5) .22(3) Uiso d . 1 . . H
H17 1.0227(19) .3377(13) .5418(19) .082(6) Uiso d . 1 . . H
H18 1.193(3) .2673(18) .614(3) .124(9) Uiso d . 1 . . H
H19 1.2476(15) .1825(11) .4878(19) .096(7) Uiso d D 1 . . H
H20 1.131(2) .1922(18) .276(3) .122(9) Uiso d . 1 . . H
H21 .9407(17) .2634(11) .1886(18) .077(5) Uiso d . 1 . . H
H23 .552(2) .5261(15) .328(3) .107(9) Uiso d . 1 . . H
H24 .502(3) .5994(19) .455(3) .137(11) Uiso d . 1 . . H
H25 .658(2) .6237(16) .652(2) .116(9) Uiso d . 1 . . H
H26 .842(2) .5717(16) .693(2) .110(9) Uiso d . 1 . . H
H27 .892(2) .4975(13) .5479(18) .084(6) Uiso d . 1 . . H

loop_
_atom_site_aniso_label
_atom_site_aniso_U_11
_atom_site_aniso_U_22
_atom_site_aniso_U_33
_atom_site_aniso_U_12
_atom_site_aniso_U_13
_atom_site_aniso_U_23
_atom_site_aniso_type_symbol
S .0729(3) .0483(2) .0692(3) .00178(17) .0243(2) .00298(17) S
O1 .0977(9) .0562(7) .0930(9) .0208(6) .0379(8) .0120(6) O
O2 .0809(8) .0703(8) .0802(8) -.0203(7) .0221(7) -.0026(6) O
O3 .0744(8) .0847(9) .0723(8) -.0059(7) .0078(6) .0125(7) O
N1 .0610(7) .0481(7) .0665(8) .0031(5) .0198(6) -.0038(6) N
N2 .0718(8) .0522(7) .0617(8) .0068(6) .0235(7) -.0023(6) N
C1 .0604(8) .0475(7) .0625(9) .0036(6) .0191(7) .0001(6) C
C2 .0608(9) .0565(9) .0654(9) .0017(7) .0191(8) -.0018(7) C
C3 .0637(9) .0528(8) .0696(9) -.0030(7) .0260(8) -.0055(7) C
C4 .0747(11) .0693(11) .0819(13) -.0106(9) .0237(10) -.0095(10) C
C5 .0916(15) .0674(12) .1089(17) -.0229(11) .0376(13) -.0147(12) C
C6 .1061(17) .0629(11) .1153(19) -.0149(11) .0550(15) .0009(12) C
C7 .1030(15) .0731(12) .0848(14) -.0066(11) .0413(12) .0070(11) C
C8 .0782(12) .0632(10) .0697(10) -.0088(9) .0281(9) -.0034(8) C
C9 .0702(10) .0568(9) .0651(9) .0033(7) .0224(8) .0081(7) C
C10 .0802(13) .0847(13) .0692(11) .0141(11) .0172(10) .0076(10) C
C11 .1025(17) .1071(18) .0653(12) .0079(14) .0135(12) .0039(11) C
C12 .128(2) .0799(13) .0738(13) .0116(13) .0406(13) .0051(10) C
C13 .1079(17) .0954(16) .0893(15) .0289(14) .0483(14) .0127(12) C
C14 .0756(12) .0901(14) .0715(11) .0167(10) .0266(10) .0117(10) C
C15 .210(5) .127(3) .090(2) .026(3) .063(3) -.008(2) C
C16 .0706(10) .0506(8) .0680(9) .0064(7) .0258(8) -.0023(7) C
C17 .0825(12) .0746(12) .0702(11) .0177(10) .0232(9) -.0052(9) C
C18 .0893(15) .1004(17) .0848(14) .0312(13) .0152(12) .0016(12) C
C19 .0924(15) .0830(14) .1152(19) .0315(12) .0304(14) .0036(13) C
C20 .1109(17) .0754(13) .1045(17) .0272(12) .0448(15) -.0122(12) C
C21 .0974(14) .0615(10) .0806(12) .0141(10) .0313(11) -.0098(9) C
C22 .0658(9) .0514(8) .0685(9) .0018(7) .0258(8) -.0013(7) C
C23 .0762(13) .1053(17) .0926(15) .0244(12) .0238(12) -.0168(13) C
C24 .0961(17) .114(2) .121(2) .0289(15) .0500(16) -.0173(16) C
C25 .1140(19) .0822(14) .1095(18) .0025(13) .0639(16) -.0222(13) C
C26 .0970(16) .0952(16) .0879(15) -.0097(13) .0365(13) -.0309(13) C
C27 .0724(11) .0726(11) .0764(11) -.0022(9) .0264(9) -.0154(9) C

loop_
_atom_type_symbol
_atom_type_description
_atom_type_scat_dispersion_real
_atom_type_scat_dispersion_imag
_atom_type_scat_source
C C .0181 .0091 'International Tables Vol C Tables 4.2.6.8 and 6.1.1.4'
H H .0000 .0000 'International Tables Vol C Tables 4.2.6.8 and 6.1.1.4'
N N .0311 .0180 'International Tables Vol C Tables 4.2.6.8 and 6.1.1.4'
O O .0492 .0322 'International Tables Vol C Tables 4.2.6.8 and 6.1.1.4'
S S .3331 .5567 'International Tables Vol C Tables 4.2.6.8 and 6.1.1.4'

loop_
_geom_angle_atom_site_label_1
_geom_angle_atom_site_label_2
_geom_angle_atom_site_label_3
_geom_angle
_geom_angle_publ_flag
O1 S O2 118.93(9) y
O1 S C9 108.16(9) y
O2 S C9 107.67(9) y
O1 S C1 107.41(8) y
O2 S C1 103.80(8) y
C9 S C1 110.74(8) y
N2 N1 C1 111.68(13) y
N1 N2 C16 113.73(14) y
N1 C1 C22 110.14(13) y
N1 C1 C2 112.97(13) y
C22 C1 C2 111.32(13) y
N1 C1 S 105.71(11) y
C22 C1 S 104.55(10) y
C2 C1 S 111.69(11) y
O3 C2 C3 120.87(16) y
O3 C2 C1 119.98(16) y
C3 C2 C1 119.09(14) y
C8 C3 C4 119.06(17) n
C8 C3 C2 123.99(16) n
C4 C3 C2 116.95(17) n
C5 C4 C3 120.2(2) n
C6 C5 C4 120.4(2) n
C7 C6 C5 119.8(2) n
C6 C7 C8 120.4(2) n
C7 C8 C3 120.1(2) n
C14 C9 C10 119.8(2) n
C14 C9 S 120.26(15) n
C10 C9 S 119.83(16) n
C11 C10 C9 118.8(2) n
C12 C11 C10 122.7(2) n
C13 C12 C11 118.0(2) n
C13 C12 C15 120.8(3) n
C11 C12 C15 121.2(3) n
C12 C13 C14 121.2(2) n
C9 C14 C13 119.5(2) n
C17 C16 C21 120.44(17) n
C17 C16 N2 123.92(16) n
C21 C16 N2 115.64(16) n
C18 C17 C16 119.0(2) n
C19 C18 C17 120.6(2) n
C20 C19 C18 120.0(2) n
C19 C20 C21 120.4(2) n
C20 C21 C16 119.6(2) n
C27 C22 C23 118.42(19) n
C27 C22 C1 121.57(16) n
C23 C22 C1 119.96(17) n
C22 C23 C24 120.9(2) n
C25 C24 C23 120.6(2) n
C24 C25 C26 119.1(2) n
C25 C26 C27 121.2(2) n
C22 C27 C26 119.8(2) n
C5 C4 H4 120.0(13) n
C3 C4 H4 119.7(13) n
C6 C5 H5 123.4(15) n
C4 C5 H5 116.2(15) n
C7 C6 H6 122.7(16) n
C5 C6 H6 117.4(16) n
C6 C7 H7 117.9(16) n
C8 C7 H7 121.6(16) n
C7 C8 H8 121.0(13) n
C3 C8 H8 118.9(13) n
C11 C10 H10 126.1(14) n
C9 C10 H10 115.1(14) n
C12 C11 H11 120.2(18) n
C10 C11 H11 117.1(18) n
C12 C13 H13 119(2) n
C14 C13 H13 120(2) n
C9 C14 H14 121.7(14) n
C13 C14 H14 118.8(14) n
C12 C15 H151 110(3) n
C12 C15 H152 105(3) n
H151 C15 H152 110(4) n
C12 C15 H153 119(4) n
H151 C15 H153 105(4) n
H152 C15 H153 107(4) n
C18 C17 H17 120.0(14) n
C16 C17 H17 121.0(14) n
C19 C18 H18 123.8(17) n
C17 C18 H18 115.3(17) n
C20 C19 H19 126.1(13) n
C18 C19 H19 113.7(13) n
C19 C20 H20 118.4(17) n
C21 C20 H20 121.2(18) n
C20 C21 H21 120.5(10) n
C16 C21 H21 119.7(10) n
C22 C23 H23 118.9(17) n
C24 C23 H23 120.2(17) n
C25 C24 H24 127.0(18) n
C23 C24 H24 112.3(18) n
C24 C25 H25 123.4(16) n
C26 C25 H25 117.5(17) n
C25 C26 H26 117.6(17) n
C27 C26 H26 121.1(17) n
C22 C27 H27 117.7(13) n
C26 C27 H27 122.4(13) n

loop_
_geom_bond_atom_site_label_1
_geom_bond_atom_site_label_2
_geom_bond_site_symmetry_1
_geom_bond_site_symmetry_2
_geom_bond_distance
_geom_bond_publ_flag
S O1 . . 1.4311(13) y
S O2 . . 1.4371(14) y
S C9 . . 1.7551(19) y
S C1 . . 1.8875(17) y
O3 C2 . . 1.211(2) y
N1 N2 . . 1.2445(18) y
N1 C1 . . 1.474(2) y
N2 C16 . . 1.430(2) y
C1 C22 . . 1.521(2) y
C1 C2 . . 1.539(2) y
C2 C3 . . 1.501(2) y
C3 C8 . . 1.391(3) n
C3 C4 . . 1.392(3) n
C4 C5 . . 1.381(3) n
C5 C6 . . 1.380(4) n
C6 C7 . . 1.375(3) n
C7 C8 . . 1.385(3) n
C9 C14 . . 1.379(3) n
C9 C10 . . 1.383(3) n
C10 C11 . . 1.375(3) n
C11 C12 . . 1.368(4) n
C12 C13 . . 1.365(4) n
C12 C15 . . 1.519(4) n
C13 C14 . . 1.392(3) n
C16 C17 . . 1.382(3) n
C16 C21 . . 1.387(3) n
C17 C18 . . 1.381(3) n
C18 C19 . . 1.381(3) n
C19 C20 . . 1.368(4) n
C20 C21 . . 1.376(3) n
C22 C27 . . 1.378(3) n
C22 C23 . . 1.379(3) n
C23 C24 . . 1.383(3) n
C24 C25 . . 1.352(4) n
C25 C26 . . 1.371(4) n
C26 C27 . . 1.382(3) n
C4 H4 . . .97(2) n
C5 H5 . . .96(2) n
C6 H6 . . .91(3) n
C7 H7 . . .97(3) n
C8 H8 . . .90(2) n
C10 H10 . . .94(2) n
C11 H11 . . .93(3) n
C13 H13 . . .95(4) n
C14 H14 . . .97(2) n
C15 H151 . . .80(4) n
C15 H152 . . 1.03(5) n
C15 H153 . . .94(5) n
C17 H17 . . .89(2) n
C18 H18 . . 1.00(3) n
C19 H19 . . 1.050(10) n
C20 H20 . . .94(3) n
C21 H21 . . 1.18(2) n
C23 H23 . . .92(3) n
C24 H24 . . .99(3) n
C25 H25 . . .95(3) n
C26 H26 . . .95(3) n
C27 H27 . . .99(2) n

loop_
_geom_torsion_atom_site_label_1
_geom_torsion_atom_site_label_2
_geom_torsion_atom_site_label_3
_geom_torsion_atom_site_label_4
_geom_torsion
_geom_torsion_publ_flag
S C1 C2 O3 -13.9(2) y
S C1 N1 N2 -82.65(14) y
S C1 C2 C3 168.87(12) y
O1 S C1 C2 71.48(13) y
O1 S C1 N1 -165.28(11) y
O1 S C1 C22 -49.01(12) y
O2 S C1 C2 -161.72(12) y
O2 S C1 N1 -38.48(12) y
O2 S C1 C22 77.78(12) y
N1 C1 C2 O3 -132.90(18) y
N1 C1 C2 C3 49.9(2) y
N2 N1 C1 C22 164.95(14) y
N2 N1 C1 C2 39.8(2) y
C9 S C1 N1 76.81(12) n
C1 N1 N2 C16 -179.60(13) n
C9 S C1 C22 -166.92(11) n
C9 S C1 C2 -46.42(13) n
C22 C1 C2 O3 102.57(19) n

loop_
_cod_related_entry_id
_cod_related_entry_database
_cod_related_entry_code
1 ChemSpider 21105808
